data_7125128
loop_
_publ_author_name
'Schuhknecht, Danny'
'Ritter, Florian'
'Tauchert, Michael E.'

_publ_section_title
;
 Isolation and properties of a palladium PBP pincer complex featuring an
 ambiphilic boryl site.
;
_journal_issue 79
_journal_name_full 'Chemical communications (Cambridge, England)'
_journal_page_first 11823
_journal_page_last 11826
_journal_paper_doi 10.1039/c6cc07079e
_journal_volume 52
_journal_year 2016
_chemical_formula_moiety 'C31 H28 I2 N P Pd, C H2 Cl2'
_chemical_formula_sum 'C32 H30 Cl2 I2 N P Pd'
_chemical_formula_weight 890.64
_space_group_crystal_system triclinic
_space_group_IT_number 2
_space_group_name_Hall '-P 1'
_space_group_name_H-M_alt 'P -1'
_atom_sites_solution_hydrogens geom
_atom_sites_solution_primary iterative
_atom_sites_solution_secondary difmap
_audit_creation_date 2015-08-27
_audit_creation_method
;
Olex2 1.2
(compiled 2015.01.26 svn.r3151 for OlexSys, GUI svn.r4998)
;
_audit_update_record
;
2016-03-27 deposited with the CCDC.
2016-09-06 downloaded from the CCDC.
;
_cell_angle_alpha 82.4700(10)
_cell_angle_beta 80.1740(10)
_cell_angle_gamma 86.8400(10)
_cell_formula_units_Z 2
_cell_length_a 9.0882(6)
_cell_length_b 10.5044(7)
_cell_length_c 16.7224(12)
_cell_measurement_reflns_used 8201
_cell_measurement_temperature 100
_cell_measurement_theta_max 30.44
_cell_measurement_theta_min 2.41
_cell_volume 1558.56(18)
_computing_cell_refinement 'SAINT v8.34A (Bruker, 2013)'
_computing_data_reduction 'SAINT v8.34A (Bruker, 2013)'
_computing_molecular_graphics 'Olex2 (Dolomanov et al., 2009)'
_computing_publication_material 'Olex2 (Dolomanov et al., 2009)'
_computing_structure_refinement 'XL (Sheldrick, 2008)'
_computing_structure_solution 'olex2.solve (Bourhis et al., 2015)'
_diffrn_ambient_temperature 100
_diffrn_measured_fraction_theta_full 1.000
_diffrn_measured_fraction_theta_max 0.911
_diffrn_measurement_device_type 'Bruker APEX CCD'
_diffrn_measurement_method '\w scans'
_diffrn_radiation_monochromator 'optical multi layers'
_diffrn_radiation_type MoK\a
_diffrn_radiation_wavelength 0.71073
_diffrn_reflns_av_R_equivalents 0.0575
_diffrn_reflns_av_unetI/netI 0.0666
_diffrn_reflns_limit_h_max 13
_diffrn_reflns_limit_h_min -13
_diffrn_reflns_limit_k_max 14
_diffrn_reflns_limit_k_min -15
_diffrn_reflns_limit_l_max 23
_diffrn_reflns_limit_l_min -23
_diffrn_reflns_number 23689
_diffrn_reflns_theta_full 25.00
_diffrn_reflns_theta_max 30.86
_diffrn_reflns_theta_min 1.96
_diffrn_source 'fine-focus sealed tube'
_diffrn_standards_number 0
_exptl_absorpt_coefficient_mu 2.822
_exptl_absorpt_correction_T_max 0.7461
_exptl_absorpt_correction_T_min 0.3266
_exptl_absorpt_correction_type multi-scan
_exptl_absorpt_process_details
;
SADABS-2008/1 (Bruker,2008) was used for absorption correction.
wR2(int) was 0.1456 before and 0.0721 after correction.
The Ratio of minimum to maximum transmission is 0.4377.
The \l/2 correction factor is 0.0015.
;
_exptl_crystal_colour red
_exptl_crystal_colour_primary red
_exptl_crystal_density_diffrn 1.898
_exptl_crystal_density_method 'not measured'
_exptl_crystal_description rod
_exptl_crystal_F_000 860
_exptl_crystal_size_max 0.52
_exptl_crystal_size_mid 0.25
_exptl_crystal_size_min 0.23
_refine_diff_density_max 1.142
_refine_diff_density_min -1.509
_refine_diff_density_rms 0.164
_refine_ls_extinction_method none
_refine_ls_goodness_of_fit_ref 1.024
_refine_ls_hydrogen_treatment constr
_refine_ls_matrix_type full
_refine_ls_number_parameters 354
_refine_ls_number_reflns 8951
_refine_ls_number_restraints 0
_refine_ls_restrained_S_all 1.024
_refine_ls_R_factor_all 0.0374
_refine_ls_R_factor_gt 0.0324
_refine_ls_shift/su_max 0.002
_refine_ls_shift/su_mean 0.000
_refine_ls_structure_factor_coef Fsqd
_refine_ls_weighting_details 'calc w=1/[\s^2^(Fo^2^)+(0.0000P)^2^+0.2701P] where P=(Fo^2^+2Fc^2^)/3'
_refine_ls_weighting_scheme calc
_refine_ls_wR_factor_gt 0.0799
_refine_ls_wR_factor_ref 0.0825
_reflns_number_gt 7893
_reflns_number_total 8951
_reflns_threshold_expression >2sigma(I)
_cod_data_source_file c6cc07079e2.cif
_cod_data_source_block a15_a48
_cod_database_code 7125128
_olex2_refinement_description
;
1. Fixed Uiso
 At 1.2 times of:
  All C(H) groups, All C(H,H) groups
 At 1.5 times of:
  All C(H,H,H) groups
2.a Secondary CH2 refined with riding coordinates:
 C60(H60A,H60B)
2.b Aromatic/amide H refined with riding coordinates:
 C12(H12), C11(H11), C25(H25), C13(H13), C21(H21), C22(H22), C14(H14),
 C15(H15), C24(H24), C51(H51), C52(H52), C53(H53), C23(H23), C31(H31), C45(H45),
  C42(H42), C41(H41), C33(H33), C34(H34), C32(H32), C44(H44), C43(H43)
2.c Idealised Me refined as rotating group:
 C50(H50A,H50B,H50C), C55(H55A,H55B,H55C)
;
_olex2_submission_special_instructions 'No special instructions were received'

loop_
_space_group_symop_id
_space_group_symop_operation_xyz
1 'x, y, z'
2 '-x, -y, -z'

loop_
_atom_site_label
_atom_site_type_symbol
_atom_site_fract_x
_atom_site_fract_y
_atom_site_fract_z
_atom_site_U_iso_or_equiv
_atom_site_adp_type
_atom_site_occupancy
_atom_site_calc_flag
_atom_site_refinement_flags_posn
Pd1 Pd 0.29608(2) 0.742032(17) 0.290866(11) 0.00811(5) Uani 1 d .
I2 I 0.500421(19) 0.834500(16) 0.169751(10) 0.01184(5) Uani 1 d .
I1 I 0.10364(2) 0.629593(16) 0.410499(10) 0.01266(5) Uani 1 d .
P1 P 0.10913(8) 0.85352(6) 0.23634(4) 0.00849(13) Uani 1 d .
N1 N 0.4600(2) 0.6128(2) 0.33481(13) 0.0112(4) Uani 1 d .
C10 C 0.0361(3) 0.7284(2) 0.18845(16) 0.0113(5) Uani 1 d .
C12 C 0.0921(3) 0.5654(3) 0.09730(16) 0.0148(5) Uani 1 d .
H12 H 0.1611 0.5240 0.0588 0.018 Uiso 1 calc R
C11 C 0.1376(3) 0.6654(3) 0.13203(16) 0.0125(5) Uani 1 d .
H11 H 0.2380 0.6919 0.1178 0.015 Uiso 1 calc R
C20 C -0.0468(3) 0.9257(2) 0.30065(15) 0.0094(5) Uani 1 d .
C25 C -0.1695(3) 0.9777(3) 0.26471(16) 0.0124(5) Uani 1 d .
H25 H -0.1753 0.9648 0.2102 0.015 Uiso 1 calc R
C13 C -0.0534(3) 0.5247(3) 0.11817(17) 0.0168(6) Uani 1 d .
H13 H -0.0844 0.4559 0.0940 0.020 Uiso 1 calc R
C21 C -0.0398(3) 0.9472(2) 0.38054(15) 0.0111(5) Uani 1 d .
H21 H 0.0423 0.9127 0.4057 0.013 Uiso 1 calc R
C22 C -0.1519(3) 1.0188(3) 0.42347(16) 0.0145(5) Uani 1 d .
H22 H -0.1455 1.0339 0.4775 0.017 Uiso 1 calc R
C14 C -0.1543(3) 0.5857(3) 0.17498(17) 0.0172(6) Uani 1 d .
H14 H -0.2539 0.5575 0.1900 0.021 Uiso 1 calc R
C15 C -0.1098(3) 0.6878(3) 0.20985(16) 0.0135(5) Uani 1 d .
H15 H -0.1791 0.7295 0.2481 0.016 Uiso 1 calc R
C24 C -0.2823(3) 1.0476(3) 0.30848(16) 0.0138(5) Uani 1 d .
H24 H -0.3657 1.0814 0.2842 0.017 Uiso 1 calc R
C51 C 0.5856(3) 0.4074(3) 0.33841(18) 0.0203(6) Uani 1 d .
H51 H 0.6003 0.3254 0.3197 0.024 Uiso 1 calc R
C52 C 0.6663(3) 0.4390(3) 0.39541(18) 0.0213(6) Uani 1 d .
H52 H 0.7372 0.3793 0.4160 0.026 Uiso 1 calc R
C53 C 0.6425(3) 0.5584(3) 0.42209(18) 0.0196(6) Uani 1 d .
H53 H 0.6967 0.5815 0.4615 0.023 Uiso 1 calc R
C23 C -0.2732(3) 1.0683(3) 0.38780(17) 0.0153(5) Uani 1 d .
H23 H -0.3502 1.1165 0.4177 0.018 Uiso 1 calc R
C54 C 0.5388(3) 0.6445(3) 0.39094(16) 0.0132(5) Uani 1 d .
C3AA C 0.4825(3) 0.4963(3) 0.30832(16) 0.0134(5) Uani 1 d .
C30 C 0.1490(3) 0.9889(2) 0.15434(15) 0.0099(5) Uani 1 d .
C31 C 0.1469(3) 0.9714(3) 0.07329(16) 0.0129(5) Uani 1 d .
H31 H 0.1310 0.8883 0.0604 0.015 Uiso 1 calc R
C35 C 0.1724(3) 1.1127(2) 0.17252(16) 0.0123(5) Uani 1 d .
C40 C 0.1777(3) 1.1471(2) 0.25586(16) 0.0128(5) Uani 1 d .
C45 C 0.2856(3) 1.0920(3) 0.30142(16) 0.0135(5) Uani 1 d .
H45 H 0.3539 1.0277 0.2808 0.016 Uiso 1 calc R
C42 C 0.0844(3) 1.2784(3) 0.36336(18) 0.0185(6) Uani 1 d .
H42 H 0.0156 1.3420 0.3845 0.022 Uiso 1 calc R
C41 C 0.0777(3) 1.2414(3) 0.28736(18) 0.0165(6) Uani 1 d .
H41 H 0.0049 1.2803 0.2566 0.020 Uiso 1 calc R
C33 C 0.1880(3) 1.1958(3) 0.02849(18) 0.0191(6) Uani 1 d .
H33 H 0.2012 1.2658 -0.0139 0.023 Uiso 1 calc R
C34 C 0.1886(3) 1.2144(3) 0.10887(17) 0.0167(6) Uani 1 d .
H34 H 0.2004 1.2986 0.1212 0.020 Uiso 1 calc R
C32 C 0.1679(3) 1.0740(3) 0.01096(16) 0.0156(6) Uani 1 d .
H32 H 0.1683 1.0599 -0.0440 0.019 Uiso 1 calc R
C44 C 0.2934(3) 1.1313(3) 0.37727(17) 0.0165(6) Uani 1 d .
H44 H 0.3686 1.0953 0.4074 0.020 Uiso 1 calc R
C43 C 0.1917(3) 1.2225(3) 0.40859(17) 0.0191(6) Uani 1 d .
H43 H 0.1951 1.2471 0.4609 0.023 Uiso 1 calc R
C50 C 0.3958(3) 0.4659(3) 0.24473(17) 0.0176(6) Uani 1 d .
H50A H 0.2888 0.4807 0.2636 0.026 Uiso 1 calc GR
H50B H 0.4150 0.3757 0.2357 0.026 Uiso 1 calc GR
H50C H 0.4271 0.5213 0.1934 0.026 Uiso 1 calc GR
C55 C 0.5066(4) 0.7747(3) 0.41831(18) 0.0207(6) Uani 1 d .
H55A H 0.5296 0.8407 0.3713 0.031 Uiso 1 calc GR
H55B H 0.5684 0.7857 0.4594 0.031 Uiso 1 calc GR
H55C H 0.4008 0.7828 0.4422 0.031 Uiso 1 calc GR
Cl1 Cl 0.52645(10) 1.35772(8) 0.03211(6) 0.0335(2) Uani 1 d .
C60 C 0.5847(4) 1.2003(3) 0.0663(2) 0.0277(7) Uani 1 d .
H60A H 0.5966 1.1473 0.0207 0.033 Uiso 1 calc R
H60B H 0.5075 1.1617 0.1106 0.033 Uiso 1 calc R
Cl2 Cl 0.75623(11) 1.20070(8) 0.10298(5) 0.0325(2) Uani 1 d .

loop_
_atom_site_aniso_label
_atom_site_aniso_U_11
_atom_site_aniso_U_22
_atom_site_aniso_U_33
_atom_site_aniso_U_23
_atom_site_aniso_U_13
_atom_site_aniso_U_12
Pd1 0.00961(10) 0.00664(10) 0.00798(10) 0.00000(7) -0.00193(8) 0.00002(7)
I2 0.01078(9) 0.01201(9) 0.01159(9) 0.00033(6) 0.00000(7) -0.00038(6)
I1 0.01448(10) 0.01032(9) 0.01135(9) 0.00188(6) 0.00060(7) -0.00039(7)
P1 0.0104(3) 0.0076(3) 0.0075(3) -0.0007(2) -0.0020(2) -0.0002(2)
N1 0.0099(11) 0.0114(10) 0.0115(10) 0.0019(8) -0.0019(9) -0.0004(8)
C10 0.0160(13) 0.0066(11) 0.0119(12) -0.0007(9) -0.0049(10) 0.0005(10)
C12 0.0203(15) 0.0101(12) 0.0145(12) -0.0019(10) -0.0043(11) 0.0021(11)
C11 0.0138(13) 0.0122(12) 0.0114(12) -0.0009(10) -0.0027(10) 0.0001(10)
C20 0.0104(12) 0.0066(11) 0.0106(11) -0.0001(9) -0.0009(10) -0.0012(9)
C25 0.0146(13) 0.0112(12) 0.0119(12) -0.0024(9) -0.0038(10) 0.0019(10)
C13 0.0266(16) 0.0091(12) 0.0164(13) -0.0005(10) -0.0083(12) -0.0047(11)
C21 0.0151(13) 0.0096(12) 0.0095(11) -0.0004(9) -0.0044(10) -0.0013(10)
C22 0.0216(15) 0.0111(12) 0.0110(12) -0.0043(10) -0.0008(11) -0.0013(11)
C14 0.0167(14) 0.0158(13) 0.0189(14) 0.0018(11) -0.0038(11) -0.0060(11)
C15 0.0164(14) 0.0107(12) 0.0124(12) -0.0004(10) -0.0006(10) -0.0002(10)
C24 0.0124(13) 0.0132(12) 0.0159(13) -0.0035(10) -0.0022(10) 0.0024(10)
C51 0.0224(16) 0.0127(13) 0.0237(15) 0.0015(11) -0.0027(12) 0.0050(11)
C52 0.0159(15) 0.0214(15) 0.0233(15) 0.0064(12) -0.0026(12) 0.0053(12)
C53 0.0150(14) 0.0251(16) 0.0184(14) 0.0044(12) -0.0073(12) -0.0020(12)
C23 0.0167(14) 0.0117(12) 0.0162(13) -0.0044(10) 0.0029(11) 0.0005(10)
C54 0.0105(13) 0.0172(13) 0.0117(12) -0.0002(10) -0.0013(10) -0.0033(10)
C3AA 0.0139(13) 0.0105(12) 0.0146(12) 0.0007(10) -0.0007(10) 0.0014(10)
C30 0.0092(12) 0.0088(11) 0.0112(11) -0.0008(9) -0.0012(10) 0.0012(9)
C31 0.0117(13) 0.0149(13) 0.0114(12) -0.0006(10) -0.0011(10) 0.0004(10)
C35 0.0154(13) 0.0096(12) 0.0118(12) -0.0016(9) -0.0015(10) 0.0010(10)
C40 0.0156(14) 0.0087(12) 0.0134(12) -0.0011(9) -0.0001(10) -0.0027(10)
C45 0.0142(13) 0.0105(12) 0.0159(13) -0.0044(10) -0.0003(10) -0.0018(10)
C42 0.0205(15) 0.0125(13) 0.0222(14) -0.0078(11) 0.0025(12) -0.0032(11)
C41 0.0164(14) 0.0115(13) 0.0209(14) -0.0024(11) -0.0008(11) -0.0008(11)
C33 0.0228(16) 0.0152(14) 0.0162(13) 0.0066(11) -0.0011(12) -0.0012(12)
C34 0.0220(15) 0.0099(12) 0.0168(13) 0.0018(10) -0.0017(11) -0.0002(11)
C32 0.0186(14) 0.0201(14) 0.0078(11) 0.0014(10) -0.0035(10) -0.0001(11)
C44 0.0170(14) 0.0177(14) 0.0171(13) -0.0067(11) -0.0050(11) -0.0015(11)
C43 0.0245(16) 0.0189(14) 0.0154(13) -0.0080(11) -0.0010(12) -0.0073(12)
C50 0.0218(15) 0.0136(13) 0.0178(13) -0.0045(11) -0.0036(12) 0.0014(11)
C55 0.0290(17) 0.0167(14) 0.0192(14) -0.0023(11) -0.0107(13) -0.0042(12)
Cl1 0.0345(5) 0.0176(4) 0.0408(5) 0.0053(3) 0.0069(4) 0.0044(3)
C60 0.0304(18) 0.0145(15) 0.0353(18) 0.0010(13) -0.0005(15) -0.0004(13)
Cl2 0.0505(6) 0.0241(4) 0.0252(4) 0.0003(3) -0.0150(4) -0.0020(4)

loop_
_atom_type_symbol
_atom_type_description
_atom_type_scat_dispersion_real
_atom_type_scat_dispersion_imag
_atom_type_scat_source
C C 0.0033 0.0016 'International Tables Vol C Tables 4.2.6.8 and 6.1.1.4'
H H 0.0000 0.0000 'International Tables Vol C Tables 4.2.6.8 and 6.1.1.4'
Cl Cl 0.1484 0.1585 'International Tables Vol C Tables 4.2.6.8 and 6.1.1.4'
I I -0.4742 1.8119 'International Tables Vol C Tables 4.2.6.8 and 6.1.1.4'
N N 0.0061 0.0033 'International Tables Vol C Tables 4.2.6.8 and 6.1.1.4'
P P 0.1023 0.0942 'International Tables Vol C Tables 4.2.6.8 and 6.1.1.4'
Pd Pd -0.9988 1.0072 'International Tables Vol C Tables 4.2.6.8 and 6.1.1.4'

loop_
_geom_angle_atom_site_label_1
_geom_angle_atom_site_label_2
_geom_angle_atom_site_label_3
_geom_angle
I1 Pd1 I2 174.912(9)
P1 Pd1 I2 92.611(19)
P1 Pd1 I1 90.946(19)
N1 Pd1 I2 89.25(6)
N1 Pd1 I1 86.69(6)
N1 Pd1 P1 171.12(6)
C10 P1 Pd1 100.67(8)
C10 P1 C30 105.36(12)
C20 P1 Pd1 121.23(8)
C20 P1 C10 108.06(12)
C20 P1 C30 99.31(11)
C30 P1 Pd1 120.98(9)
C54 N1 Pd1 120.79(18)
C3AA N1 Pd1 119.30(18)
C3AA N1 C54 119.9(2)
C11 C10 P1 117.3(2)
C15 C10 P1 123.1(2)
C15 C10 C11 119.5(2)
C11 C12 C13 120.5(3)
C12 C11 C10 120.3(3)
C25 C20 P1 118.37(19)
C21 C20 P1 122.2(2)
C21 C20 C25 118.8(2)
C24 C25 C20 120.4(2)
C12 C13 C14 119.5(3)
C22 C21 C20 120.5(2)
C23 C22 C21 120.3(2)
C15 C14 C13 120.5(3)
C10 C15 C14 119.8(3)
C25 C24 C23 120.0(3)
C52 C51 C3AA 119.8(3)
C53 C52 C51 119.1(3)
C52 C53 C54 119.5(3)
C22 C23 C24 120.1(3)
N1 C54 C53 121.0(3)
N1 C54 C55 117.0(2)
C53 C54 C55 122.0(3)
N1 C3AA C51 120.6(3)
N1 C3AA C50 118.4(2)
C51 C3AA C50 121.0(3)
C31 C30 P1 120.0(2)
C31 C30 C35 118.8(2)
C35 C30 P1 121.11(19)
C30 C31 C32 121.0(3)
C30 C35 C40 125.3(2)
C34 C35 C30 118.8(2)
C34 C35 C40 115.9(2)
C45 C40 C35 121.4(2)
C45 C40 C41 119.1(3)
C41 C40 C35 119.4(2)
C40 C45 C44 120.2(3)
C41 C42 C43 120.1(3)
C42 C41 C40 120.4(3)
C32 C33 C34 118.9(3)
C33 C34 C35 121.9(3)
C33 C32 C31 120.5(3)
C43 C44 C45 120.1(3)
C44 C43 C42 120.0(3)
Cl1 C60 Cl2 110.69(18)

loop_
_geom_bond_atom_site_label_1
_geom_bond_atom_site_label_2
_geom_bond_distance
Pd1 I2 2.6256(3)
Pd1 I1 2.6211(3)
Pd1 P1 2.2626(7)
Pd1 N1 2.119(2)
P1 C10 1.834(3)
P1 C20 1.821(3)
P1 C30 1.846(3)
N1 C54 1.357(3)
N1 C3AA 1.349(3)
C10 C11 1.407(4)
C10 C15 1.389(4)
C12 C11 1.379(4)
C12 C13 1.386(4)
C20 C25 1.407(4)
C20 C21 1.396(3)
C25 C24 1.389(4)
C13 C14 1.397(4)
C21 C22 1.388(4)
C22 C23 1.386(4)
C14 C15 1.395(4)
C24 C23 1.389(4)
C51 C52 1.380(4)
C51 C3AA 1.394(4)
C52 C53 1.379(4)
C53 C54 1.388(4)
C54 C55 1.497(4)
C3AA C50 1.502(4)
C30 C31 1.395(3)
C30 C35 1.409(4)
C31 C32 1.395(4)
C35 C40 1.494(4)
C35 C34 1.400(4)
C40 C45 1.398(4)
C40 C41 1.399(4)
C45 C44 1.398(4)
C42 C41 1.389(4)
C42 C43 1.393(4)
C33 C34 1.384(4)
C33 C32 1.377(4)
C44 C43 1.384(4)
Cl1 C60 1.761(3)
C60 Cl2 1.771(4)
